data_1560725
loop_
_publ_author_name
'Takahashi, Shintaro'
'Ishii, Akihiko'
'Nakata, Norio'

_publ_section_title
;
 Interconversion between a silaimine and an aminosilylene supported by an
 iminophosphonamide ligand.
;
_journal_issue 26
_journal_name_full 'Chemical communications (Cambridge, England)'
_journal_page_first 3203
_journal_page_last 3206
_journal_paper_doi 10.1039/d1cc00667c
_journal_volume 57
_journal_year 2021
_chemical_formula_moiety 'C20 H28 Cl N2 P Se Si'
_chemical_formula_sum 'C20 H28 Cl N2 P Se Si'
_chemical_formula_weight 469.91
_space_group_crystal_system monoclinic
_space_group_IT_number 15
_space_group_name_Hall '-C 2yc'
_space_group_name_H-M_alt 'C 1 2/c 1'
_atom_sites_solution_hydrogens geom
_audit_creation_method SHELXL-2018/1
_audit_update_record
;
2020-12-28 deposited with the CCDC.	2021-03-01 downloaded from the CCDC.
;
_cell_angle_alpha 90
_cell_angle_beta 92.403(2)
_cell_angle_gamma 90
_cell_formula_units_Z 12
_cell_length_a 15.6803(19)
_cell_length_b 10.0386(12)
_cell_length_c 42.425(5)
_cell_measurement_reflns_used 4576
_cell_measurement_temperature 100(2)
_cell_measurement_theta_max 26.69
_cell_measurement_theta_min 2.41
_cell_volume 6672.2(14)
_computing_cell_refinement 'Bruker SAINT'
_computing_data_collection 'Bruker APEX2'
_computing_data_reduction 'Bruker SAINT'
_computing_molecular_graphics 'Yadokari-XG 2009 (Wakita Nemoto et al., 2009)'
_computing_publication_material 'Yadokari-XG 2009 (Wakita Nemoto et al., 2009)'
_computing_structure_refinement 'SHELXL-2018/1 (Sheldrick, 2018)'
_computing_structure_solution 'SHELXL-2018/1 (Sheldrick, 2018)'
_diffrn_ambient_temperature 100(2)
_diffrn_detector_area_resol_mean 8.333
_diffrn_measured_fraction_theta_full 0.998
_diffrn_measured_fraction_theta_max 0.998
_diffrn_measurement_device_type 'Bruker APEX-II CCD'
_diffrn_measurement_method 'phi and omega scans'
_diffrn_radiation_type MoK\a
_diffrn_radiation_wavelength 0.71073
_diffrn_reflns_av_R_equivalents 0.0840
_diffrn_reflns_av_unetI/netI 0.0822
_diffrn_reflns_Laue_measured_fraction_full 0.998
_diffrn_reflns_Laue_measured_fraction_max 0.998
_diffrn_reflns_limit_h_max 9
_diffrn_reflns_limit_h_min -19
_diffrn_reflns_limit_k_max 9
_diffrn_reflns_limit_k_min -12
_diffrn_reflns_limit_l_max 52
_diffrn_reflns_limit_l_min -45
_diffrn_reflns_number 16835
_diffrn_reflns_point_group_measured_fraction_full 0.998
_diffrn_reflns_point_group_measured_fraction_max 0.998
_diffrn_reflns_theta_full 25.242
_diffrn_reflns_theta_max 26.000
_diffrn_reflns_theta_min 0.961
_diffrn_source 'Bruker TXS fine-focus rotating anode'
_exptl_absorpt_coefficient_mu 1.941
_exptl_absorpt_correction_T_max 0.9441
_exptl_absorpt_correction_T_min 0.8924
_exptl_absorpt_correction_type numerical
_exptl_absorpt_process_details 'SADABS (Sheldrick, 1997)'
_exptl_crystal_colour colorless
_exptl_crystal_density_diffrn 1.403
_exptl_crystal_density_meas ?
_exptl_crystal_density_method 'not measured'
_exptl_crystal_description prism
_exptl_crystal_F_000 2904
_exptl_crystal_size_max 0.060
_exptl_crystal_size_mid 0.050
_exptl_crystal_size_min 0.030
_refine_diff_density_max 0.778
_refine_diff_density_min -0.555
_refine_diff_density_rms 0.091
_refine_ls_extinction_method none
_refine_ls_goodness_of_fit_ref 1.010
_refine_ls_hydrogen_treatment constr
_refine_ls_matrix_type full
_refine_ls_number_parameters 390
_refine_ls_number_reflns 6563
_refine_ls_number_restraints 14
_refine_ls_restrained_S_all 1.011
_refine_ls_R_factor_all 0.0757
_refine_ls_R_factor_gt 0.0525
_refine_ls_shift/su_max 0.011
_refine_ls_shift/su_mean 0.000
_refine_ls_structure_factor_coef Fsqd
_refine_ls_weighting_details 'w=1/[\s^2^(Fo^2^)+(0.0698P)^2^+2.1956P] where P=(Fo^2^+2Fc^2^)/3'
_refine_ls_weighting_scheme calc
_refine_ls_wR_factor_gt 0.1330
_refine_ls_wR_factor_ref 0.1404
_reflns_Friedel_coverage 0.000
_reflns_number_gt 4804
_reflns_number_total 6563
_reflns_threshold_expression 'I > 2\s(I)'
_cod_data_source_file d1cc00667c2.cif
_cod_data_source_block naka318
_cod_depositor_comments
;
The following automatic conversions were performed:

data item '_exptl_crystal_density_meas' value 'not measured' was
changed to '?' -- the value is perceived as not measured.

Automatic conversion script
Id: cif_fix_values 7556 2019-12-06 15:28:31Z antanas 

 Adding full bibliography for 1560723--1560725.cif.
;
_cod_original_sg_symbol_H-M 'C 2/c'
_cod_database_code 1560725
_shelx_shelxl_version_number 2018/1
_shelx_space_group_comment
;
The symmetry employed for this shelxl refinement is uniquely defined
by the following loop, which should always be used as a source of
symmetry information in preference to the above space-group names.
They are only intended as comments.
;
_shelx_estimated_absorpt_t_min 0.892
_shelx_estimated_absorpt_t_max 0.944

loop_
_space_group_symop_operation_xyz
'x, y, z'
'-x, y, -z+1/2'
'x+1/2, y+1/2, z'
'-x+1/2, y+1/2, -z+1/2'
'-x, -y, -z'
'x, -y, z-1/2'
'-x+1/2, -y+1/2, -z'
'x+1/2, -y+1/2, z-1/2'

loop_
_atom_site_label
_atom_site_type_symbol
_atom_site_fract_x
_atom_site_fract_y
_atom_site_fract_z
_atom_site_U_iso_or_equiv
_atom_site_adp_type
_atom_site_occupancy
_atom_site_site_symmetry_order
_atom_site_calc_flag
_atom_site_refinement_flags_posn
_atom_site_refinement_flags_adp
_atom_site_refinement_flags_occupancy
_atom_site_disorder_assembly
_atom_site_disorder_group
Se1 Se 0.24673(4) -0.48722(6) 0.60453(2) 0.0250(2) Uani 0.875(3) 1 d . . P A -1
P2 P 0.000000 0.16499(13) 0.750000 0.0163(3) Uani 1 2 d S T P . .
Cl1 Cl 0.16898(17) -0.3651(2) 0.53130(4) 0.0217(4) Uani 0.875(3) 1 d . . P A -1
P1 P 0.22073(6) -0.06686(10) 0.58574(2) 0.0177(2) Uani 1 1 d . . . . .
Se3 Se -0.03812(7) -0.24061(10) 0.77695(3) 0.0463(3) Uani 0.5 1 d . . P . .
Si1 Si 0.21427(7) -0.31419(10) 0.57706(3) 0.0212(3) Uani 1 1 d D . . . .
Si2 Si 0.000000 -0.08445(16) 0.750000 0.0324(4) Uani 1 2 d S T P . .
N1 N 0.1479(2) -0.1823(3) 0.59022(8) 0.0191(7) Uani 1 1 d . . . . .
N2 N 0.2871(2) -0.1796(3) 0.57336(7) 0.0181(7) Uani 1 1 d . . . . .
C11 C 0.1921(2) 0.0576(4) 0.55682(10) 0.0208(9) Uani 1 1 d . . . . .
C17 C 0.3816(2) -0.1746(4) 0.57000(9) 0.0207(9) Uani 1 1 d . . . . .
C5 C 0.2549(2) 0.0100(4) 0.62217(10) 0.0207(9) Uani 1 1 d . . . . .
C25 C 0.0329(2) 0.2659(4) 0.71794(9) 0.0213(9) Uani 1 1 d . . . . .
C15 C 0.1655(3) 0.1028(4) 0.50141(11) 0.0304(10) Uani 1 1 d . . . . .
H18 H 0.164313 0.074476 0.480028 0.036 Uiso 1 1 calc R U . . .
C30 C 0.0869(3) 0.2041(4) 0.69638(9) 0.0274(10) Uani 1 1 d . . . . .
H42 H 0.106785 0.115958 0.700186 0.033 Uiso 1 1 calc R U . . .
C1 C 0.0545(3) -0.1698(4) 0.59509(10) 0.0235(9) Uani 1 1 d . . . . .
C14 C 0.1404(3) 0.2324(4) 0.50894(11) 0.0326(11) Uani 1 1 d . . . . .
H17 H 0.122288 0.292063 0.492615 0.039 Uiso 1 1 calc R U . . .
N3 N -0.0691(2) 0.0503(3) 0.73919(8) 0.0208(7) Uani 1 1 d . . . . .
C21 C -0.1492(3) 0.0602(4) 0.71961(10) 0.0302(10) Uani 1 1 d . . . . .
C10 C 0.2972(3) 0.1340(4) 0.62393(10) 0.0256(10) Uani 1 1 d . . . . .
H14 H 0.304275 0.184922 0.605342 0.031 Uiso 1 1 calc R U . . .
C20 C 0.4037(3) -0.2932(4) 0.54854(10) 0.0246(9) Uani 1 1 d . . . . .
H26 H 0.388959 -0.376885 0.558873 0.037 Uiso 1 1 calc R U . . .
H27 H 0.464970 -0.292172 0.544779 0.037 Uiso 1 1 calc R U . . .
H28 H 0.371298 -0.285653 0.528361 0.037 Uiso 1 1 calc R U . . .
C6 C 0.2451(3) -0.0618(4) 0.64985(10) 0.0279(10) Uani 1 1 d . . . . .
H10 H 0.216166 -0.145012 0.649137 0.033 Uiso 1 1 calc R U . . .
C12 C 0.1663(3) 0.1865(4) 0.56404(11) 0.0271(10) Uani 1 1 d . . . . .
H15 H 0.165459 0.214462 0.585422 0.033 Uiso 1 1 calc R U . . .
C26 C 0.0036(3) 0.3951(4) 0.71166(12) 0.0347(11) Uani 1 1 d . . . . .
H38 H -0.033313 0.437788 0.725694 0.042 Uiso 1 1 calc R U . . .
C13 C 0.1419(3) 0.2740(4) 0.54006(12) 0.0301(11) Uani 1 1 d . . . . .
H16 H 0.126100 0.362669 0.544998 0.036 Uiso 1 1 calc R U . . .
C9 C 0.3285(3) 0.1815(4) 0.65290(11) 0.0307(10) Uani 1 1 d . . . . .
H13 H 0.357014 0.264964 0.654106 0.037 Uiso 1 1 calc R U . . .
C16 C 0.1919(3) 0.0168(4) 0.52498(10) 0.0258(9) Uani 1 1 d . . . . .
H19 H 0.210129 -0.070526 0.519852 0.031 Uiso 1 1 calc R U . . .
C19 C 0.4048(3) -0.0442(4) 0.55415(10) 0.0263(10) Uani 1 1 d . . . . .
H23 H 0.376908 -0.040012 0.533070 0.039 Uiso 1 1 calc R U . . .
H24 H 0.466866 -0.039427 0.552335 0.039 Uiso 1 1 calc R U . . .
H25 H 0.385717 0.030843 0.566840 0.039 Uiso 1 1 calc R U . . .
C7 C 0.2771(3) -0.0126(4) 0.67837(11) 0.0346(11) Uani 1 1 d . . . . .
H11 H 0.270511 -0.062797 0.697096 0.042 Uiso 1 1 calc R U . . .
C8 C 0.3183(3) 0.1079(4) 0.67994(11) 0.0356(11) Uani 1 1 d . . . . .
H12 H 0.339846 0.140729 0.699706 0.043 Uiso 1 1 calc R U . . .
C18 C 0.4284(3) -0.1885(4) 0.60205(10) 0.0317(10) Uani 1 1 d . . . . .
H20 H 0.416046 -0.111036 0.615141 0.047 Uiso 1 1 calc R U . . .
H21 H 0.489963 -0.193884 0.599153 0.047 Uiso 1 1 calc R U . . .
H22 H 0.409220 -0.269724 0.612457 0.047 Uiso 1 1 calc R U . . .
C4 C 0.0047(3) -0.1587(5) 0.56386(10) 0.0356(11) Uani 1 1 d . . . . .
H7 H 0.019935 -0.075674 0.553351 0.053 Uiso 1 1 calc R U . . .
H8 H -0.056596 -0.158808 0.567568 0.053 Uiso 1 1 calc R U . . .
H9 H 0.018398 -0.234609 0.550447 0.053 Uiso 1 1 calc R U . . .
C3 C 0.0371(3) -0.0482(4) 0.61557(12) 0.0364(12) Uani 1 1 d . . . . .
H4 H 0.062301 -0.062266 0.636839 0.055 Uiso 1 1 calc R U . . .
H5 H -0.024695 -0.035600 0.616755 0.055 Uiso 1 1 calc R U . . .
H6 H 0.062376 0.031046 0.606256 0.055 Uiso 1 1 calc R U . . .
C27 C 0.0290(3) 0.4610(5) 0.68468(13) 0.0499(15) Uani 1 1 d . . . . .
H39 H 0.009323 0.548932 0.680337 0.060 Uiso 1 1 calc R U . . .
C28 C 0.0824(3) 0.3990(6) 0.66430(12) 0.0452(14) Uani 1 1 d . . . . .
H40 H 0.100012 0.444760 0.646087 0.054 Uiso 1 1 calc R U . . .
C29 C 0.1104(3) 0.2710(5) 0.67017(10) 0.0385(12) Uani 1 1 d . . . . .
H41 H 0.146455 0.228767 0.655768 0.046 Uiso 1 1 calc R U . . .
C23 C -0.2010(3) 0.1794(4) 0.72996(12) 0.0395(12) Uani 1 1 d . . . . .
H32 H -0.213872 0.169582 0.752244 0.059 Uiso 1 1 calc R U . . .
H33 H -0.254451 0.184180 0.717171 0.059 Uiso 1 1 calc R U . . .
H34 H -0.168108 0.261201 0.727121 0.059 Uiso 1 1 calc R U . . .
C2 C 0.0294(3) -0.2972(5) 0.61282(12) 0.0385(12) Uani 1 1 d . . . . .
H1 H 0.036371 -0.374812 0.599156 0.058 Uiso 1 1 calc R U . . .
H2 H -0.030311 -0.290677 0.618622 0.058 Uiso 1 1 calc R U . . .
H3 H 0.066124 -0.307018 0.631941 0.058 Uiso 1 1 calc R U . . .
C22 C -0.2013(3) -0.0665(5) 0.72520(15) 0.0543(16) Uani 1 1 d . . . . .
H29 H -0.167383 -0.144865 0.720024 0.081 Uiso 1 1 calc R U . . .
H30 H -0.253667 -0.064730 0.711748 0.081 Uiso 1 1 calc R U . . .
H31 H -0.216152 -0.070699 0.747386 0.081 Uiso 1 1 calc R U . . .
C24 C -0.1291(4) 0.0737(8) 0.68459(12) 0.082(2) Uani 1 1 d . . . . .
H35 H -0.112357 0.165675 0.680218 0.124 Uiso 1 1 calc R U . . .
H36 H -0.179934 0.050632 0.671479 0.124 Uiso 1 1 calc R U . . .
H37 H -0.082325 0.013352 0.679765 0.124 Uiso 1 1 calc R U . . .
Cl3 Cl 0.04136(17) -0.1556(2) 0.70350(6) 0.0425(6) Uani 0.5 1 d . . P . .
Se2 Se 0.1617(9) -0.3864(14) 0.5327(2) 0.110(6) Uani 0.125(3) 1 d D U P A -2
Cl2 Cl 0.2586(13) -0.437(2) 0.6150(4) 0.099(7) Uani 0.125(3) 1 d D U P A -2

loop_
_atom_site_aniso_label
_atom_site_aniso_U_11
_atom_site_aniso_U_22
_atom_site_aniso_U_33
_atom_site_aniso_U_23
_atom_site_aniso_U_13
_atom_site_aniso_U_12
Se1 0.0307(3) 0.0177(3) 0.0263(3) 0.0042(2) -0.0012(2) -0.0015(2)
P2 0.0161(7) 0.0115(7) 0.0214(7) 0.000 0.0034(6) 0.000
Cl1 0.0297(9) 0.0189(7) 0.0162(8) -0.0003(6) -0.0014(7) 0.0021(6)
P1 0.0138(5) 0.0149(5) 0.0245(5) -0.0021(4) 0.0022(4) -0.0005(4)
Se3 0.0408(6) 0.0273(5) 0.0709(8) 0.0271(5) 0.0027(6) -0.0033(5)
Si1 0.0237(6) 0.0152(5) 0.0250(6) -0.0026(4) 0.0041(5) -0.0028(5)
Si2 0.0284(10) 0.0114(8) 0.0579(12) 0.000 0.0091(9) 0.000
N1 0.0126(17) 0.0160(16) 0.0289(18) -0.0015(14) 0.0022(14) -0.0020(14)
N2 0.0156(17) 0.0128(15) 0.0261(18) -0.0004(13) 0.0036(14) -0.0005(13)
C11 0.012(2) 0.0164(19) 0.034(2) 0.0000(17) 0.0020(17) -0.0019(16)
C17 0.016(2) 0.0191(19) 0.027(2) -0.0037(17) 0.0024(17) 0.0010(17)
C5 0.0125(19) 0.0183(19) 0.032(2) -0.0046(17) 0.0047(17) 0.0036(16)
C25 0.016(2) 0.021(2) 0.026(2) 0.0113(17) -0.0016(17) 0.0027(17)
C15 0.027(2) 0.023(2) 0.041(3) 0.0078(19) -0.002(2) -0.0068(19)
C30 0.023(2) 0.034(2) 0.026(2) 0.0043(18) 0.0034(19) 0.0068(19)
C1 0.014(2) 0.027(2) 0.029(2) -0.0016(18) 0.0035(18) -0.0035(18)
C14 0.024(2) 0.026(2) 0.047(3) 0.014(2) -0.006(2) -0.0001(19)
N3 0.0208(18) 0.0132(16) 0.0286(18) -0.0040(14) 0.0033(15) -0.0022(14)
C21 0.022(2) 0.039(3) 0.029(2) -0.015(2) -0.0013(19) -0.008(2)
C10 0.018(2) 0.025(2) 0.034(2) -0.0095(18) 0.0096(19) -0.0022(18)
C20 0.020(2) 0.021(2) 0.033(2) -0.0051(18) 0.0046(19) 0.0029(17)
C6 0.026(2) 0.019(2) 0.039(3) -0.0029(18) -0.001(2) 0.0029(18)
C12 0.016(2) 0.025(2) 0.040(3) -0.0003(19) 0.0040(19) 0.0010(18)
C26 0.022(2) 0.027(2) 0.055(3) 0.013(2) 0.014(2) 0.005(2)
C13 0.019(2) 0.013(2) 0.058(3) 0.002(2) 0.006(2) 0.0009(17)
C9 0.017(2) 0.031(2) 0.044(3) -0.018(2) 0.002(2) -0.0014(19)
C16 0.025(2) 0.018(2) 0.034(2) 0.0024(18) 0.0029(19) -0.0021(18)
C19 0.019(2) 0.024(2) 0.037(2) -0.0050(18) 0.0051(19) -0.0032(18)
C7 0.041(3) 0.030(2) 0.032(2) -0.001(2) -0.005(2) 0.012(2)
C8 0.035(3) 0.034(3) 0.037(3) -0.018(2) -0.007(2) 0.008(2)
C18 0.021(2) 0.035(2) 0.039(3) -0.007(2) 0.000(2) 0.003(2)
C4 0.020(2) 0.050(3) 0.037(3) -0.002(2) -0.002(2) 0.001(2)
C3 0.020(2) 0.042(3) 0.048(3) -0.013(2) 0.009(2) 0.000(2)
C27 0.029(3) 0.046(3) 0.075(4) 0.041(3) 0.002(3) 0.002(2)
C28 0.020(2) 0.073(4) 0.044(3) 0.035(3) 0.008(2) 0.002(3)
C29 0.022(2) 0.069(3) 0.024(2) 0.012(2) 0.005(2) 0.006(2)
C23 0.027(3) 0.032(3) 0.059(3) 0.008(2) -0.009(2) 0.002(2)
C2 0.022(2) 0.042(3) 0.052(3) 0.008(2) 0.009(2) -0.009(2)
C22 0.029(3) 0.039(3) 0.094(5) -0.023(3) -0.008(3) -0.013(2)
C24 0.041(3) 0.177(7) 0.028(3) -0.009(4) -0.003(3) -0.022(4)
Cl3 0.0554(17) 0.0252(12) 0.0476(14) -0.0161(11) 0.0130(13) 0.0021(11)
Se2 0.109(9) 0.107(10) 0.119(9) -0.037(6) 0.044(6) 0.003(7)
Cl2 0.127(14) 0.097(12) 0.074(11) -0.007(10) 0.019(10) -0.052(11)

loop_
_atom_type_symbol
_atom_type_description
_atom_type_scat_dispersion_real
_atom_type_scat_dispersion_imag
_atom_type_scat_source
C C 0.0033 0.0016 'International Tables Vol C Tables 4.2.6.8 and 6.1.1.4'
H H 0.0000 0.0000 'International Tables Vol C Tables 4.2.6.8 and 6.1.1.4'
N N 0.0061 0.0033 'International Tables Vol C Tables 4.2.6.8 and 6.1.1.4'
Si Si 0.0817 0.0704 'International Tables Vol C Tables 4.2.6.8 and 6.1.1.4'
P P 0.1023 0.0942 'International Tables Vol C Tables 4.2.6.8 and 6.1.1.4'
Cl Cl 0.1484 0.1585 'International Tables Vol C Tables 4.2.6.8 and 6.1.1.4'
Se Se -0.0929 2.2259 'International Tables Vol C Tables 4.2.6.8 and 6.1.1.4'

loop_
_geom_angle_atom_site_label_1
_geom_angle_atom_site_label_2
_geom_angle_atom_site_label_3
_geom_angle
_geom_angle_site_symmetry_1
_geom_angle_site_symmetry_3
_geom_angle_publ_flag
N3 P2 N3 90.4(2) 2_556 . ?
N3 P2 C25 113.79(17) 2_556 . ?
N3 P2 C25 113.26(18) . . ?
N3 P2 C25 113.26(18) 2_556 2_556 ?
N3 P2 C25 113.79(17) . 2_556 ?
C25 P2 C25 111.0(3) . 2_556 ?
N3 P2 Si2 45.18(12) 2_556 . ?
N3 P2 Si2 45.18(12) . . ?
C25 P2 Si2 124.49(13) . . ?
C25 P2 Si2 124.49(13) 2_556 . ?
N2 P1 N1 90.22(16) . . ?
N2 P1 C5 113.75(18) . . ?
N1 P1 C5 112.86(18) . . ?
N2 P1 C11 113.94(17) . . ?
N1 P1 C11 114.52(18) . . ?
C5 P1 C11 110.35(18) . . ?
N2 P1 Si1 44.97(11) . . ?
N1 P1 Si1 45.25(11) . . ?
C5 P1 Si1 124.16(14) . . ?
C11 P1 Si1 125.49(14) . . ?
Cl3 Se3 Si2 82.08(12) 2_556 . ?
Cl3 Se3 Se3 129.81(12) 2_556 2_556 ?
Si2 Se3 Se3 50.07(5) . 2_556 ?
N2 Si1 N1 81.36(14) . . ?
N2 Si1 Cl1 107.25(13) . . ?
N1 Si1 Cl1 106.85(14) . . ?
N2 Si1 Cl2 108.4(7) . . ?
N1 Si1 Cl2 111.6(7) . . ?
N2 Si1 Se1 121.63(12) . . ?
N1 Si1 Se1 123.98(12) . . ?
Cl1 Si1 Se1 111.65(8) . . ?
N2 Si1 Se2 113.8(4) . . ?
N1 Si1 Se2 108.5(4) . . ?
Cl2 Si1 Se2 124.8(8) . . ?
N2 Si1 P1 40.60(10) . . ?
N1 Si1 P1 40.76(10) . . ?
Cl1 Si1 P1 112.69(8) . . ?
Cl2 Si1 P1 116.9(8) . . ?
Se1 Si1 P1 135.64(6) . . ?
Se2 Si1 P1 118.3(4) . . ?
N3 Si2 N3 81.1(2) 2_556 . ?
N3 Si2 Se3 128.86(11) 2_556 . ?
N3 Si2 Se3 122.52(11) . . ?
N3 Si2 Se3 122.52(11) 2_556 2_556 ?
N3 Si2 Se3 128.86(11) . 2_556 ?
Se3 Si2 Se3 79.87(9) . 2_556 ?
N3 Si2 Cl3 102.29(13) 2_556 2_556 ?
N3 Si2 Cl3 106.02(12) . 2_556 ?
Se3 Si2 Cl3 32.13(7) . 2_556 ?
Se3 Si2 Cl3 110.69(10) 2_556 2_556 ?
N3 Si2 Cl3 106.02(12) 2_556 . ?
N3 Si2 Cl3 102.29(13) . . ?
Se3 Si2 Cl3 110.69(10) . . ?
Se3 Si2 Cl3 32.13(7) 2_556 . ?
Cl3 Si2 Cl3 142.46(15) 2_556 . ?
N3 Si2 P2 40.56(11) 2_556 . ?
N3 Si2 P2 40.56(11) . . ?
Se3 Si2 P2 140.07(5) . . ?
Se3 Si2 P2 140.07(5) 2_556 . ?
Cl3 Si2 P2 108.77(7) 2_556 . ?
Cl3 Si2 P2 108.77(8) . . ?
C1 N1 P1 130.3(3) . . ?
C1 N1 Si1 133.9(3) . . ?
P1 N1 Si1 94.00(16) . . ?
C17 N2 P1 130.7(2) . . ?
C17 N2 Si1 132.6(2) . . ?
P1 N2 Si1 94.42(16) . . ?
C12 C11 C16 119.4(4) . . ?
C12 C11 P1 124.2(3) . . ?
C16 C11 P1 116.3(3) . . ?
N2 C17 C18 110.7(3) . . ?
N2 C17 C19 109.2(3) . . ?
C18 C17 C19 111.0(3) . . ?
N2 C17 C20 106.1(3) . . ?
C18 C17 C20 110.0(3) . . ?
C19 C17 C20 109.7(3) . . ?
C6 C5 C10 118.7(4) . . ?
C6 C5 P1 117.8(3) . . ?
C10 C5 P1 123.3(3) . . ?
C26 C25 C30 119.0(4) . . ?
C26 C25 P2 124.6(3) . . ?
C30 C25 P2 116.3(3) . . ?
C16 C15 C14 119.8(4) . . ?
C29 C30 C25 120.0(4) . . ?
N1 C1 C4 111.0(3) . . ?
N1 C1 C3 110.3(3) . . ?
C4 C1 C3 109.9(4) . . ?
N1 C1 C2 105.7(3) . . ?
C4 C1 C2 110.7(4) . . ?
C3 C1 C2 109.2(3) . . ?
C13 C14 C15 120.3(4) . . ?
C21 N3 P2 130.4(3) . . ?
C21 N3 Si2 133.5(3) . . ?
P2 N3 Si2 94.26(17) . . ?
N3 C21 C23 110.0(3) . . ?
N3 C21 C22 107.6(4) . . ?
C23 C21 C22 108.2(4) . . ?
N3 C21 C24 110.2(4) . . ?
C23 C21 C24 110.1(5) . . ?
C22 C21 C24 110.7(4) . . ?
C9 C10 C5 119.8(4) . . ?
C7 C6 C5 120.3(4) . . ?
C13 C12 C11 120.0(4) . . ?
C27 C26 C25 119.6(4) . . ?
C12 C13 C14 120.2(4) . . ?
C8 C9 C10 120.2(4) . . ?
C15 C16 C11 120.2(4) . . ?
C8 C7 C6 120.7(4) . . ?
C7 C8 C9 120.2(4) . . ?
C28 C27 C26 120.2(4) . . ?
C29 C28 C27 120.4(4) . . ?
C30 C29 C28 120.8(4) . . ?
Se3 Cl3 Si2 65.78(12) 2_556 . ?

loop_
_geom_bond_atom_site_label_1
_geom_bond_atom_site_label_2
_geom_bond_distance
_geom_bond_site_symmetry_2
_geom_bond_publ_flag
Se1 Si1 2.1413(12) . ?
P2 N3 1.633(3) 2_556 ?
P2 N3 1.633(3) . ?
P2 C25 1.789(4) . ?
P2 C25 1.790(4) 2_556 ?
P2 Si2 2.504(2) . ?
Cl1 Si1 2.102(2) . ?
P1 N2 1.639(3) . ?
P1 N1 1.644(3) . ?
P1 C5 1.789(4) . ?
P1 C11 1.795(4) . ?
P1 Si1 2.5115(14) . ?
Se3 Cl3 1.192(3) 2_556 ?
Se3 Si2 2.0444(15) . ?
Se3 Se3 2.625(2) 2_556 ?
Si1 N2 1.780(3) . ?
Si1 N1 1.788(3) . ?
Si1 Cl2 2.122(9) . ?
Si1 Se2 2.147(9) . ?
Si2 N3 1.781(3) 2_556 ?
Si2 N3 1.781(3) . ?
Si2 Cl3 2.220(2) 2_556 ?
Si2 Cl3 2.220(2) . ?
N1 C1 1.492(5) . ?
N2 C17 1.494(5) . ?
C11 C12 1.394(5) . ?
C11 C16 1.411(6) . ?
C17 C18 1.524(6) . ?
C17 C19 1.523(5) . ?
C17 C20 1.547(5) . ?
C5 C6 1.392(6) . ?
C5 C10 1.412(5) . ?
C25 C26 1.398(5) . ?
C25 C30 1.415(5) . ?
C15 C16 1.372(6) . ?
C15 C14 1.400(6) . ?
C30 C29 1.363(6) . ?
C1 C4 1.514(6) . ?
C1 C3 1.529(6) . ?
C1 C2 1.544(6) . ?
C14 C13 1.384(6) . ?
N3 C21 1.481(5) . ?
C21 C23 1.521(6) . ?
C21 C22 1.536(6) . ?
C21 C24 1.537(7) . ?
C10 C9 1.388(6) . ?
C6 C7 1.382(6) . ?
C12 C13 1.385(6) . ?
C26 C27 1.394(6) . ?
C9 C8 1.380(6) . ?
C7 C8 1.371(6) . ?
C27 C28 1.378(7) . ?
C28 C29 1.377(7) . ?

loop_
_geom_torsion_atom_site_label_1
_geom_torsion_atom_site_label_2
_geom_torsion_atom_site_label_3
_geom_torsion_atom_site_label_4
_geom_torsion
_geom_torsion_site_symmetry_1
_geom_torsion_site_symmetry_2
_geom_torsion_site_symmetry_3
_geom_torsion_site_symmetry_4
_geom_torsion_publ_flag
N2 P1 N1 C1 -166.1(4) . . . . ?
C5 P1 N1 C1 77.9(4) . . . . ?
C11 P1 N1 C1 -49.5(4) . . . . ?
Si1 P1 N1 C1 -166.0(4) . . . . ?
N2 P1 N1 Si1 -0.09(16) . . . . ?
C5 P1 N1 Si1 -116.11(18) . . . . ?
C11 P1 N1 Si1 116.51(18) . . . . ?
N2 Si1 N1 C1 165.2(4) . . . . ?
Cl1 Si1 N1 C1 59.7(4) . . . . ?
Cl2 Si1 N1 C1 -88.3(8) . . . . ?
Se1 Si1 N1 C1 -72.3(4) . . . . ?
Se2 Si1 N1 C1 52.9(6) . . . . ?
P1 Si1 N1 C1 165.2(5) . . . . ?
N2 Si1 N1 P1 0.08(15) . . . . ?
Cl1 Si1 N1 P1 -105.42(15) . . . . ?
Cl2 Si1 N1 P1 106.5(7) . . . . ?
Se1 Si1 N1 P1 122.59(12) . . . . ?
Se2 Si1 N1 P1 -112.2(4) . . . . ?
N1 P1 N2 C17 -164.0(4) . . . . ?
C5 P1 N2 C17 -48.8(4) . . . . ?
C11 P1 N2 C17 78.9(4) . . . . ?
Si1 P1 N2 C17 -164.1(4) . . . . ?
N1 P1 N2 Si1 0.09(16) . . . . ?
C5 P1 N2 Si1 115.31(18) . . . . ?
C11 P1 N2 Si1 -117.03(18) . . . . ?
N1 Si1 N2 C17 163.5(4) . . . . ?
Cl1 Si1 N2 C17 -91.4(3) . . . . ?
Cl2 Si1 N2 C17 53.5(8) . . . . ?
Se1 Si1 N2 C17 38.8(4) . . . . ?
Se2 Si1 N2 C17 -90.0(6) . . . . ?
P1 Si1 N2 C17 163.6(4) . . . . ?
N1 Si1 N2 P1 -0.08(15) . . . . ?
Cl1 Si1 N2 P1 104.98(15) . . . . ?
Cl2 Si1 N2 P1 -110.1(7) . . . . ?
Se1 Si1 N2 P1 -124.86(12) . . . . ?
Se2 Si1 N2 P1 106.4(5) . . . . ?
N2 P1 C11 C12 -153.7(3) . . . . ?
N1 P1 C11 C12 104.3(4) . . . . ?
C5 P1 C11 C12 -24.3(4) . . . . ?
Si1 P1 C11 C12 155.6(3) . . . . ?
N2 P1 C11 C16 29.9(4) . . . . ?
N1 P1 C11 C16 -72.1(3) . . . . ?
C5 P1 C11 C16 159.3(3) . . . . ?
Si1 P1 C11 C16 -20.8(4) . . . . ?
P1 N2 C17 C18 76.6(4) . . . . ?
Si1 N2 C17 C18 -81.6(4) . . . . ?
P1 N2 C17 C19 -45.8(5) . . . . ?
Si1 N2 C17 C19 156.0(3) . . . . ?
P1 N2 C17 C20 -164.0(3) . . . . ?
Si1 N2 C17 C20 37.8(5) . . . . ?
N2 P1 C5 C6 -77.1(3) . . . . ?
N1 P1 C5 C6 23.8(4) . . . . ?
C11 P1 C5 C6 153.4(3) . . . . ?
Si1 P1 C5 C6 -26.6(4) . . . . ?
N2 P1 C5 C10 97.7(3) . . . . ?
N1 P1 C5 C10 -161.4(3) . . . . ?
C11 P1 C5 C10 -31.8(4) . . . . ?
Si1 P1 C5 C10 148.2(3) . . . . ?
N3 P2 C25 C26 -155.8(4) 2_556 . . . ?
N3 P2 C25 C26 102.8(4) . . . . ?
C25 P2 C25 C26 -26.7(3) 2_556 . . . ?
Si2 P2 C25 C26 153.3(3) . . . . ?
N3 P2 C25 C30 29.6(4) 2_556 . . . ?
N3 P2 C25 C30 -71.8(4) . . . . ?
C25 P2 C25 C30 158.8(4) 2_556 . . . ?
Si2 P2 C25 C30 -21.2(4) . . . . ?
C26 C25 C30 C29 0.8(7) . . . . ?
P2 C25 C30 C29 175.7(4) . . . . ?
P1 N1 C1 C4 86.1(4) . . . . ?
Si1 N1 C1 C4 -74.4(5) . . . . ?
P1 N1 C1 C3 -36.0(5) . . . . ?
Si1 N1 C1 C3 163.6(3) . . . . ?
P1 N1 C1 C2 -153.8(3) . . . . ?
Si1 N1 C1 C2 45.7(5) . . . . ?
C16 C15 C14 C13 -0.2(6) . . . . ?
N3 P2 N3 C21 -165.7(4) 2_556 . . . ?
C25 P2 N3 C21 -49.5(4) . . . . ?
C25 P2 N3 C21 78.6(4) 2_556 . . . ?
Si2 P2 N3 C21 -165.7(4) . . . . ?
N3 P2 N3 Si2 0.002(4) 2_556 . . . ?
C25 P2 N3 Si2 116.22(17) . . . . ?
C25 P2 N3 Si2 -115.74(18) 2_556 . . . ?
N3 Si2 N3 C21 164.9(5) 2_556 . . . ?
Se3 Si2 N3 C21 -64.2(4) . . . . ?
Se3 Si2 N3 C21 40.0(4) 2_556 . . . ?
Cl3 Si2 N3 C21 -94.7(4) 2_556 . . . ?
Cl3 Si2 N3 C21 60.4(4) . . . . ?
P2 Si2 N3 C21 164.9(5) . . . . ?
N3 Si2 N3 P2 -0.002(3) 2_556 . . . ?
Se3 Si2 N3 P2 130.81(11) . . . . ?
Se3 Si2 N3 P2 -124.96(12) 2_556 . . . ?
Cl3 Si2 N3 P2 100.33(14) 2_556 . . . ?
Cl3 Si2 N3 P2 -104.59(14) . . . . ?
P2 N3 C21 C23 -45.6(5) . . . . ?
Si2 N3 C21 C23 154.3(3) . . . . ?
P2 N3 C21 C22 -163.3(3) . . . . ?
Si2 N3 C21 C22 36.6(5) . . . . ?
P2 N3 C21 C24 75.9(5) . . . . ?
Si2 N3 C21 C24 -84.2(5) . . . . ?
C6 C5 C10 C9 0.5(6) . . . . ?
P1 C5 C10 C9 -174.3(3) . . . . ?
C10 C5 C6 C7 -0.7(6) . . . . ?
P1 C5 C6 C7 174.3(3) . . . . ?
C16 C11 C12 C13 -0.9(6) . . . . ?
P1 C11 C12 C13 -177.2(3) . . . . ?
C30 C25 C26 C27 -0.9(7) . . . . ?
P2 C25 C26 C27 -175.4(4) . . . . ?
C11 C12 C13 C14 2.1(6) . . . . ?
C15 C14 C13 C12 -1.5(7) . . . . ?
C5 C10 C9 C8 -0.1(6) . . . . ?
C14 C15 C16 C11 1.3(6) . . . . ?
C12 C11 C16 C15 -0.8(6) . . . . ?
P1 C11 C16 C15 175.8(3) . . . . ?
C5 C6 C7 C8 0.6(7) . . . . ?
C6 C7 C8 C9 -0.2(7) . . . . ?
C10 C9 C8 C7 -0.1(6) . . . . ?
C25 C26 C27 C28 0.2(8) . . . . ?
C26 C27 C28 C29 0.8(8) . . . . ?
C25 C30 C29 C28 0.2(7) . . . . ?
C27 C28 C29 C30 -1.0(8) . . . . ?
